data_4343524
loop_
_publ_author_name
'Castor, Katherine J.'
'Metera, Kimberly L.'
'Tefashe, Ushula M.'
'Serpell, Christopher J.'
'Mauzeroll, Janine'
'Sleiman, Hanadi F.'

_publ_section_title
;
 Cyclometalated Iridium(III) Imidazole Phenanthroline Complexes as
 Luminescent and Electrochemiluminescent G-Quadruplex DNA Binders.
;
_journal_issue 14
_journal_name_full 'Inorganic chemistry'
_journal_page_first 6958
_journal_page_last 6967
_journal_paper_doi 10.1021/acs.inorgchem.5b00921
_journal_volume 54
_journal_year 2015
_chemical_absolute_configuration unk
_chemical_formula_moiety 'C41 H27 N6 F3, B F4, C H2 Cl2'
_chemical_formula_sum 'C43 H29 B Cl2 F7 Ir N6'
_chemical_formula_weight 1036.65
_space_group_IT_number 33
_symmetry_cell_setting orthorhombic
_symmetry_space_group_name_Hall 'P 2c -2n'
_symmetry_space_group_name_H-M 'P n a 21'
_atom_sites_solution_hydrogens difmap
_atom_sites_solution_primary direct
_cell_angle_alpha 90
_cell_angle_beta 90
_cell_angle_gamma 90
_cell_formula_units_Z 8
_cell_length_a 19.0940(14)
_cell_length_b 29.615(2)
_cell_length_c 13.6657(10)
_cell_measurement_reflns_used 0
_cell_measurement_temperature 100
_cell_measurement_theta_max 0
_cell_measurement_theta_min 0
_cell_volume 7727.5(10)
_computing_cell_refinement 'Apex2 (Bruker AXS, 2006)'
_computing_data_collection 'Apex2 (Bruker AXS, 2006)'
_computing_data_reduction 'USER DEFINED DATA REDUCTION'
_computing_molecular_graphics 'CAMERON (Watkin et al., 1996)'
_computing_publication_material 'CRYSTALS (Betteridge et al., 2003)'
_computing_structure_refinement 'CRYSTALS (Betteridge et al., 2003)'
_computing_structure_solution 'SIR92 (Altomare et al., 1994)'
_diffrn_ambient_temperature 100
_diffrn_measured_fraction_theta_full 0.996
_diffrn_measured_fraction_theta_max 0.954
_diffrn_measurement_device Area
_diffrn_measurement_device_type 'Bruker Kappa Apex2'
_diffrn_measurement_method \w/2\q
_diffrn_radiation_monochromator graphite
_diffrn_radiation_type 'Mo K\a'
_diffrn_radiation_wavelength 0.71073
_diffrn_reflns_av_R_equivalents 0.033
_diffrn_reflns_limit_h_max 25
_diffrn_reflns_limit_h_min -25
_diffrn_reflns_limit_k_max 37
_diffrn_reflns_limit_k_min -39
_diffrn_reflns_limit_l_max 18
_diffrn_reflns_limit_l_min -17
_diffrn_reflns_number 86919
_diffrn_reflns_theta_full 25.901
_diffrn_reflns_theta_max 28.462
_diffrn_reflns_theta_min 1.641
_diffrn_standards_number 0
_exptl_absorpt_coefficient_mu 3.670
_exptl_absorpt_correction_T_max 0.48
_exptl_absorpt_correction_T_min 0.39
_exptl_absorpt_correction_type multi-scan
_exptl_absorpt_process_details 'SADABS (Siemens, 1996)'
_exptl_crystal_colour yellow
_exptl_crystal_density_diffrn 1.782
_exptl_crystal_density_method 'not measured'
_exptl_crystal_description block
_exptl_crystal_F_000 4064
_exptl_crystal_size_max 0.300
_exptl_crystal_size_mid 0.200
_exptl_crystal_size_min 0.200
_refine_diff_density_max 0.59
_refine_diff_density_min -0.29
_refine_ls_extinction_method None
_refine_ls_goodness_of_fit_ref 0.8782
_refine_ls_hydrogen_treatment constr
_refine_ls_matrix_type full
_refine_ls_number_parameters 1082
_refine_ls_number_reflns 18058
_refine_ls_number_restraints 1
_refine_ls_R_factor_all 0.0252
_refine_ls_R_factor_gt 0.0219
_refine_ls_shift/su_max 0.0050775
_refine_ls_shift/su_mean 0.0000454
_refine_ls_structure_factor_coef Fsqd
_refine_ls_weighting_details
;
 Method, part 1, Chebychev polynomial, (Watkin, 1994, Prince, 1982) 
 [weight] = 1.0/[A~0~*T~0~(x)+A~1~*T~1~(x) ... +A~n-1~]*T~n-1~(x)] 
 where A~i~ are the Chebychev coefficients listed below and x= Fcalc/Fmax 
 Method = Robust Weighting (Prince, 1982) 
 W = [weight] * [1-(deltaF/6*sigmaF)^2^]^2^ 
 A~i~ are: 
 3.20 4.51 2.13 0.567 
;
_refine_ls_weighting_scheme calc
_refine_ls_wR_factor_all 0.0535
_refine_ls_wR_factor_gt 0.0507
_refine_ls_wR_factor_ref 0.0535
_reflns_limit_h_max 25
_reflns_limit_h_min 0
_reflns_limit_k_max 39
_reflns_limit_k_min 0
_reflns_limit_l_max 18
_reflns_limit_l_min -17
_reflns_number_gt 16637
_reflns_number_total 18119
_reflns_threshold_expression I>2.0\s(I)
_oxford_diffrn_Wilson_B_factor 1.15
_oxford_diffrn_Wilson_scale 778.93
_oxford_refine_ls_r_factor_ref 0.0252
_oxford_refine_ls_scale 0.0442791(17)
_oxford_reflns_number_all 18058
_oxford_reflns_threshold_expression_ref I>-3.0\s(I)
_cod_data_source_file ic5b00921_si_002.cif
_cod_data_source_block Complex3
_cod_depositor_comments 'Adding full bibliography for 4343524--4343525.cif.'
_cod_original_cell_volume 7727.4(10)
_cod_original_sg_symbol_H-M 'P n a 21 '
_cod_database_code 4343524

loop_
_symmetry_equiv_pos_as_xyz
x,y,z
-x+1/2,y+1/2,z+1/2
x+1/2,-y+1/2,z
-x,-y,z+1/2

loop_
_atom_site_label
_atom_site_type_symbol
_atom_site_fract_x
_atom_site_fract_y
_atom_site_fract_z
_atom_site_U_iso_or_equiv
_atom_site_occupancy
_atom_site_adp_type
_atom_site_refinement_flags_posn
Ir1 Ir 0.561189(6) 0.893273(4) 0.14806(2) 0.0128 1.0000 Uani .
N2 N 0.55054(16) 0.84459(10) 0.0421(2) 0.0153 1.0000 Uani .
C3 C 0.51653(19) 0.80540(12) 0.0525(3) 0.0183 1.0000 Uani .
C4 C 0.5105(2) 0.77379(13) -0.0220(3) 0.0219 1.0000 Uani .
C5 C 0.5411(2) 0.78330(14) -0.1113(3) 0.0262 1.0000 Uani .
C6 C 0.5775(2) 0.82366(13) -0.1229(3) 0.0226 1.0000 Uani .
C7 C 0.5817(2) 0.85394(13) -0.0460(3) 0.0182 1.0000 Uani .
C8 C 0.61483(19) 0.89849(12) -0.0497(3) 0.0173 1.0000 Uani .
C9 C 0.6543(2) 0.91361(13) -0.1298(3) 0.0198 1.0000 Uani .
C10 C 0.6838(2) 0.95632(14) -0.1289(3) 0.0218 1.0000 Uani .
C11 C 0.6718(2) 0.98470(13) -0.0497(3) 0.0213 1.0000 Uani .
C12 C 0.63326(19) 0.96958(13) 0.0310(3) 0.0184 1.0000 Uani .
C13 C 0.60513(18) 0.92599(12) 0.0343(2) 0.0149 1.0000 Uani .
N14 N 0.57046(16) 0.94764(10) 0.2407(2) 0.0156 1.0000 Uani .
C15 C 0.6272(2) 0.95670(13) 0.2962(3) 0.0186 1.0000 Uani .
C16 C 0.6305(2) 0.99425(14) 0.3567(3) 0.0222 1.0000 Uani .
C17 C 0.5747(2) 1.02378(14) 0.3585(3) 0.0247 1.0000 Uani .
C18 C 0.5170(2) 1.01524(13) 0.3002(3) 0.0237 1.0000 Uani .
C19 C 0.5152(2) 0.97662(13) 0.2425(3) 0.0195 1.0000 Uani .
C20 C 0.4564(2) 0.96209(13) 0.1816(3) 0.0198 1.0000 Uani .
C21 C 0.3918(2) 0.98463(16) 0.1814(3) 0.0313 1.0000 Uani .
C22 C 0.3359(2) 0.96668(17) 0.1304(3) 0.0353 1.0000 Uani .
C23 C 0.3446(2) 0.92660(16) 0.0781(3) 0.0266 1.0000 Uani .
C24 C 0.4093(2) 0.90485(14) 0.0762(3) 0.0225 1.0000 Uani .
C25 C 0.46690(19) 0.92182(12) 0.1277(2) 0.0171 1.0000 Uani .
N26 N 0.65667(15) 0.86221(9) 0.1936(2) 0.0145 1.0000 Uani .
C27 C 0.71975(17) 0.86714(11) 0.1542(3) 0.0167 1.0000 Uani .
C28 C 0.77984(18) 0.84654(12) 0.1915(3) 0.0178 1.0000 Uani .
C29 C 0.77452(18) 0.81984(12) 0.2741(3) 0.0167 1.0000 Uani .
C30 C 0.70830(19) 0.81402(12) 0.3176(3) 0.0162 1.0000 Uani .
C31 C 0.65039(18) 0.83517(12) 0.2743(3) 0.0149 1.0000 Uani .
C32 C 0.58035(19) 0.82943(12) 0.3145(3) 0.0159 1.0000 Uani .
N33 N 0.52755(16) 0.85219(10) 0.2693(2) 0.0150 1.0000 Uani .
C34 C 0.46222(19) 0.84777(13) 0.3029(3) 0.0180 1.0000 Uani .
C35 C 0.4463(2) 0.81978(14) 0.3827(3) 0.0217 1.0000 Uani .
C36 C 0.4987(2) 0.79706(13) 0.4302(3) 0.0204 1.0000 Uani .
C37 C 0.56780(19) 0.80157(13) 0.3974(3) 0.0157 1.0000 Uani .
C38 C 0.62894(19) 0.78152(12) 0.4393(3) 0.0166 1.0000 Uani .
C39 C 0.6958(2) 0.78719(12) 0.4023(3) 0.0170 1.0000 Uani .
N40 N 0.74472(17) 0.76459(10) 0.4575(2) 0.0179 1.0000 Uani .
C41 C 0.7080(2) 0.74557(12) 0.5276(3) 0.0187 1.0000 Uani .
N42 N 0.63702(17) 0.75410(11) 0.5208(2) 0.0179 1.0000 Uani .
C43 C 0.74053(19) 0.71968(12) 0.6071(3) 0.0181 1.0000 Uani .
C44 C 0.8137(2) 0.72130(13) 0.6155(3) 0.0224 1.0000 Uani .
C45 C 0.8475(2) 0.69803(12) 0.6900(3) 0.0219 1.0000 Uani .
C46 C 0.8082(2) 0.67278(13) 0.7554(3) 0.0222 1.0000 Uani .
C47 C 0.7356(2) 0.67048(13) 0.7474(3) 0.0228 1.0000 Uani .
C48 C 0.7015(2) 0.69388(13) 0.6738(3) 0.0220 1.0000 Uani .
C49 C 0.8431(2) 0.64830(14) 0.8378(3) 0.0260 1.0000 Uani .
F50 F 0.8428(3) 0.67166(11) 0.9201(2) 0.0730 1.0000 Uani .
F51 F 0.91029(15) 0.63815(12) 0.8190(3) 0.0515 1.0000 Uani .
F52 F 0.81276(16) 0.60874(10) 0.8581(2) 0.0361 1.0000 Uani .
Ir101 Ir 0.603745(6) 0.526179(4) 0.70553(2) 0.0144 1.0000 Uani .
N102 N 0.60666(16) 0.47150(10) 0.6141(2) 0.0163 1.0000 Uani .
C103 C 0.65970(19) 0.46089(12) 0.5539(3) 0.0170 1.0000 Uani .
C104 C 0.6584(2) 0.42316(13) 0.4941(3) 0.0198 1.0000 Uani .
C105 C 0.6001(2) 0.39540(12) 0.4958(3) 0.0190 1.0000 Uani .
C106 C 0.5459(2) 0.40575(13) 0.5583(3) 0.0196 1.0000 Uani .
C107 C 0.54923(19) 0.44397(12) 0.6180(3) 0.0172 1.0000 Uani .
C108 C 0.49554(19) 0.45860(12) 0.6870(2) 0.0165 1.0000 Uani .
C109 C 0.43044(18) 0.43671(12) 0.6961(3) 0.0205 1.0000 Uani .
C110 C 0.3801(2) 0.45361(14) 0.7601(3) 0.0239 1.0000 Uani .
C111 C 0.3959(2) 0.49167(14) 0.8164(3) 0.0221 1.0000 Uani .
C112 C 0.4610(2) 0.51291(14) 0.8080(3) 0.0230 1.0000 Uani .
C113 C 0.51210(19) 0.49741(12) 0.7428(3) 0.0165 1.0000 Uani .
N114 N 0.59869(16) 0.57611(11) 0.8093(2) 0.0169 1.0000 Uani .
C115 C 0.5666(2) 0.61596(13) 0.7973(3) 0.0224 1.0000 Uani .
C116 C 0.5692(2) 0.64953(13) 0.8687(3) 0.0259 1.0000 Uani .
C117 C 0.6072(2) 0.64169(14) 0.9538(3) 0.0264 1.0000 Uani .
C118 C 0.6394(2) 0.60034(14) 0.9667(3) 0.0232 1.0000 Uani .
C119 C 0.63225(19) 0.56684(13) 0.8953(3) 0.0174 1.0000 Uani .
C120 C 0.65917(18) 0.52059(12) 0.9032(3) 0.0169 1.0000 Uani .
C121 C 0.6872(2) 0.50219(15) 0.9886(3) 0.0227 1.0000 Uani .
C122 C 0.7111(2) 0.45840(15) 0.9905(3) 0.0238 1.0000 Uani .
C123 C 0.7064(2) 0.43209(13) 0.9056(3) 0.0214 1.0000 Uani .
C124 C 0.67654(19) 0.44981(13) 0.8207(3) 0.0194 1.0000 Uani .
C125 C 0.65128(18) 0.49412(12) 0.8170(3) 0.0153 1.0000 Uani .
N126 N 0.56068(17) 0.56481(10) 0.5876(2) 0.0182 1.0000 Uani .
C127 C 0.4934(2) 0.56649(14) 0.5603(3) 0.0224 1.0000 Uani .
C128 C 0.4704(2) 0.59195(15) 0.4800(3) 0.0270 1.0000 Uani .
C129 C 0.5175(2) 0.61607(14) 0.4257(3) 0.0240 1.0000 Uani .
C130 C 0.58858(19) 0.61499(13) 0.4534(3) 0.0176 1.0000 Uani .
C131 C 0.60830(19) 0.58853(12) 0.5344(3) 0.0165 1.0000 Uani .
C132 C 0.68098(19) 0.58484(12) 0.5635(2) 0.0156 1.0000 Uani .
C133 C 0.73526(19) 0.60684(12) 0.5115(3) 0.0167 1.0000 Uani .
C134 C 0.8040(2) 0.60198(13) 0.5453(3) 0.0181 1.0000 Uani .
C135 C 0.81656(19) 0.57613(12) 0.6269(3) 0.0196 1.0000 Uani .
C136 C 0.76095(19) 0.55461(12) 0.6745(2) 0.0165 1.0000 Uani .
N137 N 0.69451(15) 0.55854(9) 0.6442(3) 0.0166 1.0000 Uani .
C138 C 0.7148(2) 0.63346(12) 0.4278(3) 0.0178 1.0000 Uani .
C139 C 0.6441(2) 0.63739(12) 0.4037(3) 0.0177 1.0000 Uani .
N140 N 0.64290(17) 0.66443(11) 0.3215(2) 0.0199 1.0000 Uani .
C141 C 0.7114(2) 0.67509(12) 0.3000(3) 0.0184 1.0000 Uani .
N142 N 0.75634(17) 0.65682(11) 0.3629(2) 0.0186 1.0000 Uani .
C143 C 0.72918(19) 0.70263(11) 0.2147(3) 0.0173 1.0000 Uani .
C144 C 0.67777(19) 0.72672(12) 0.1630(3) 0.0203 1.0000 Uani .
C145 C 0.6947(2) 0.75058(12) 0.0794(3) 0.0204 1.0000 Uani .
C146 C 0.7646(2) 0.75153(13) 0.0469(3) 0.0193 1.0000 Uani .
C147 C 0.8160(2) 0.72927(14) 0.0983(3) 0.0251 1.0000 Uani .
C148 C 0.7986(2) 0.70490(14) 0.1821(3) 0.0230 1.0000 Uani .
C149 C 0.7809(2) 0.77678(13) -0.0462(3) 0.0220 1.0000 Uani .
F150 F 0.76473(18) 0.82084(8) -0.0390(2) 0.0385 1.0000 Uani .
F151 F 0.74352(15) 0.76164(9) -0.12213(18) 0.0333 1.0000 Uani .
F152 F 0.84780(14) 0.77414(10) -0.0717(2) 0.0364 1.0000 Uani .
B201 B 0.4861(2) 0.71023(14) 0.6447(4) 0.0230 1.0000 Uani .
F202 F 0.53660(13) 0.67817(9) 0.62205(19) 0.0346 1.0000 Uani .
F203 F 0.45510(15) 0.69967(11) 0.7345(2) 0.0387 1.0000 Uani .
F204 F 0.43645(13) 0.71108(10) 0.5705(2) 0.0347 1.0000 Uani .
F205 F 0.51892(15) 0.75207(8) 0.6513(2) 0.0371 1.0000 Uani .
B206 B 0.4733(2) 0.69685(15) 0.1986(4) 0.0277 1.0000 Uani .
F207 F 0.43760(18) 0.69740(11) 0.1069(2) 0.0478 1.0000 Uani .
F208 F 0.4906(2) 0.73938(11) 0.2250(3) 0.0642 1.0000 Uani .
F209 F 0.53517(15) 0.67216(10) 0.1822(2) 0.0432 1.0000 Uani .
F210 F 0.43398(15) 0.67272(13) 0.2618(3) 0.0549 1.0000 Uani .
C301 C 0.8102(3) 0.84403(18) 0.6704(4) 0.0457 1.0000 Uani .
Cl302 Cl 0.72070(6) 0.85012(4) 0.63984(11) 0.0411 1.0000 Uani .
Cl303 Cl 0.84333(7) 0.89410(4) 0.72499(9) 0.0418 1.0000 Uani .
C304 C 1.0581(3) 0.58963(19) 0.5403(4) 0.0420 1.0000 Uani .
Cl305 Cl 0.98509(8) 0.56096(5) 0.49343(12) 0.0527 1.0000 Uani .
Cl306 Cl 1.03493(9) 0.62385(6) 0.64022(14) 0.0626 1.0000 Uani .
H31 H 0.4958 0.7992 0.1122 0.0251 1.0000 Uiso R
H41 H 0.4867 0.7468 -0.0119 0.0310 1.0000 Uiso R
H51 H 0.5372 0.7631 -0.1634 0.0359 1.0000 Uiso R
H61 H 0.5986 0.8304 -0.1827 0.0310 1.0000 Uiso R
H91 H 0.6606 0.8950 -0.1839 0.0269 1.0000 Uiso R
H101 H 0.7115 0.9659 -0.1810 0.0299 1.0000 Uiso R
H111 H 0.6894 1.0140 -0.0504 0.0289 1.0000 Uiso R
H121 H 0.6266 0.9890 0.0838 0.0259 1.0000 Uiso R
H151 H 0.6655 0.9373 0.2937 0.0250 1.0000 Uiso R
H161 H 0.6696 0.9994 0.3950 0.0301 1.0000 Uiso R
H171 H 0.5760 1.0490 0.3988 0.0319 1.0000 Uiso R
H181 H 0.4798 1.0353 0.2995 0.0299 1.0000 Uiso R
H211 H 0.3868 1.0118 0.2148 0.0429 1.0000 Uiso R
H221 H 0.2927 0.9810 0.1320 0.0469 1.0000 Uiso R
H231 H 0.3070 0.9144 0.0445 0.0360 1.0000 Uiso R
H241 H 0.4141 0.8786 0.0398 0.0299 1.0000 Uiso R
H271 H 0.7237 0.8849 0.0983 0.0229 1.0000 Uiso R
H281 H 0.8230 0.8511 0.1620 0.0250 1.0000 Uiso R
H291 H 0.8138 0.8057 0.2995 0.0229 1.0000 Uiso R
H341 H 0.4263 0.8637 0.2721 0.0250 1.0000 Uiso R
H351 H 0.4000 0.8165 0.4035 0.0321 1.0000 Uiso R
H361 H 0.4887 0.7786 0.4828 0.0270 1.0000 Uiso R
H441 H 0.8401 0.7383 0.5715 0.0329 1.0000 Uiso R
H451 H 0.8960 0.6992 0.6956 0.0310 1.0000 Uiso R
H471 H 0.7102 0.6533 0.7912 0.0289 1.0000 Uiso R
H481 H 0.6528 0.6923 0.6689 0.0269 1.0000 Uiso R
H1031 H 0.6985 0.4797 0.5523 0.0229 1.0000 Uiso R
H1041 H 0.6962 0.4168 0.4535 0.0260 1.0000 Uiso R
H1051 H 0.5977 0.3702 0.4552 0.0251 1.0000 Uiso R
H1061 H 0.5068 0.3873 0.5610 0.0261 1.0000 Uiso R
H1091 H 0.4209 0.4110 0.6589 0.0280 1.0000 Uiso R
H1101 H 0.3365 0.4398 0.7653 0.0329 1.0000 Uiso R
H1111 H 0.3629 0.5027 0.8602 0.0311 1.0000 Uiso R
H1121 H 0.4702 0.5382 0.8463 0.0310 1.0000 Uiso R
H1151 H 0.5422 0.6215 0.7395 0.0310 1.0000 Uiso R
H1161 H 0.5456 0.6766 0.8595 0.0360 1.0000 Uiso R
H1171 H 0.6114 0.6641 1.0011 0.0349 1.0000 Uiso R
H1181 H 0.6655 0.5948 1.0228 0.0310 1.0000 Uiso R
H1211 H 0.6896 0.5196 1.0452 0.0299 1.0000 Uiso R
H1221 H 0.7300 0.4462 1.0473 0.0311 1.0000 Uiso R
H1231 H 0.7241 0.4028 0.9061 0.0289 1.0000 Uiso R
H1241 H 0.6732 0.4316 0.7658 0.0270 1.0000 Uiso R
H1271 H 0.4605 0.5503 0.5963 0.0299 1.0000 Uiso R
H1281 H 0.4231 0.5924 0.4633 0.0349 1.0000 Uiso R
H1291 H 0.5030 0.6328 0.3720 0.0320 1.0000 Uiso R
H1341 H 0.8407 0.6166 0.5134 0.0260 1.0000 Uiso R
H1351 H 0.8620 0.5726 0.6501 0.0280 1.0000 Uiso R
H1361 H 0.7702 0.5368 0.7291 0.0240 1.0000 Uiso R
H1441 H 0.6317 0.7265 0.1847 0.0291 1.0000 Uiso R
H1451 H 0.6600 0.7662 0.0449 0.0270 1.0000 Uiso R
H1471 H 0.8623 0.7305 0.0774 0.0340 1.0000 Uiso R
H1481 H 0.8333 0.6905 0.2178 0.0319 1.0000 Uiso R
H3011 H 0.8365 0.8379 0.6111 0.0599 1.0000 Uiso R
H3012 H 0.8157 0.8192 0.7161 0.0601 1.0000 Uiso R
H3041 H 1.0796 0.6079 0.4895 0.0530 1.0000 Uiso R
H3042 H 1.0915 0.5674 0.5636 0.0529 1.0000 Uiso R
H1401 H 0.6059 0.6724 0.2881 0.0271 1.0000 Uiso R
H421 H 0.6042 0.7446 0.5598 0.0253 1.0000 Uiso R

loop_
_atom_site_aniso_label
_atom_site_aniso_U_11
_atom_site_aniso_U_22
_atom_site_aniso_U_33
_atom_site_aniso_U_23
_atom_site_aniso_U_13
_atom_site_aniso_U_12
Ir1 0.01328(5) 0.01303(5) 0.01200(5) -0.00026(5) -0.00124(5) 0.00029(4)
N2 0.0161(14) 0.0155(14) 0.0142(14) -0.0006(11) -0.0025(11) 0.0031(11)
C3 0.0164(16) 0.0184(17) 0.0202(17) -0.0011(14) -0.0018(14) 0.0000(13)
C4 0.0247(19) 0.0153(17) 0.0257(19) -0.0037(14) -0.0056(15) -0.0033(14)
C5 0.033(2) 0.0211(19) 0.0250(19) -0.0106(15) -0.0078(16) 0.0008(17)
C6 0.029(2) 0.0214(18) 0.0175(17) -0.0022(14) -0.0017(15) 0.0026(15)
C7 0.0185(17) 0.0185(17) 0.0176(17) 0.0025(14) -0.0037(13) 0.0032(13)
C8 0.0172(16) 0.0199(17) 0.0149(16) -0.0002(13) -0.0018(13) 0.0029(13)
C9 0.0207(18) 0.0252(19) 0.0136(16) 0.0023(14) -0.0007(14) 0.0043(15)
C10 0.0205(18) 0.029(2) 0.0157(17) 0.0071(15) -0.0004(14) -0.0003(15)
C11 0.0232(18) 0.0184(17) 0.0222(18) 0.0041(14) -0.0039(15) -0.0010(14)
C12 0.0169(17) 0.0185(18) 0.0196(17) -0.0010(14) -0.0027(14) 0.0000(14)
C13 0.0145(15) 0.0163(15) 0.0139(15) 0.0001(12) -0.0024(13) 0.0023(13)
N14 0.0177(14) 0.0165(14) 0.0126(12) 0.0000(11) 0.0009(11) -0.0003(12)
C15 0.0187(17) 0.0206(17) 0.0165(16) -0.0006(14) 0.0007(13) -0.0020(14)
C16 0.0216(18) 0.0235(19) 0.0214(18) -0.0029(15) -0.0014(15) -0.0058(15)
C17 0.030(2) 0.0215(19) 0.0224(19) -0.0075(15) 0.0006(16) -0.0054(16)
C18 0.028(2) 0.0195(18) 0.0240(18) -0.0056(15) 0.0002(16) 0.0034(15)
C19 0.0196(17) 0.0195(17) 0.0195(16) -0.0008(14) -0.0008(14) 0.0020(14)
C20 0.0207(17) 0.0221(17) 0.0165(16) -0.0010(12) -0.0022(12) 0.0057(14)
C21 0.029(2) 0.037(2) 0.028(2) -0.0122(16) -0.0054(16) 0.0163(18)
C22 0.0223(19) 0.049(3) 0.035(3) -0.009(2) -0.0052(17) 0.0167(18)
C23 0.0152(17) 0.044(2) 0.0204(18) -0.0032(17) -0.0061(14) 0.0048(16)
C24 0.0240(18) 0.0268(19) 0.0167(17) -0.0011(14) -0.0002(14) 0.0052(15)
C25 0.0216(17) 0.0196(16) 0.0101(17) 0.0016(12) 0.0012(12) 0.0010(13)
N26 0.0154(13) 0.0137(12) 0.0144(14) -0.0009(11) -0.0009(11) -0.0012(10)
C27 0.0169(15) 0.0165(14) 0.0168(15) 0.0019(15) -0.0004(15) -0.0016(12)
C28 0.0150(15) 0.0192(15) 0.0192(18) 0.0032(14) 0.0033(13) -0.0010(12)
C29 0.0134(15) 0.0196(17) 0.0170(16) -0.0030(13) -0.0017(13) 0.0041(13)
C30 0.0194(17) 0.0146(16) 0.0147(16) -0.0001(13) 0.0002(13) -0.0020(13)
C31 0.0143(15) 0.0152(15) 0.0152(15) -0.0032(12) 0.0017(13) -0.0011(12)
C32 0.0157(16) 0.0185(17) 0.0135(15) -0.0028(13) 0.0003(13) -0.0015(13)
N33 0.0142(14) 0.0170(14) 0.0139(13) -0.0018(11) -0.0003(11) -0.0005(11)
C34 0.0149(16) 0.0239(18) 0.0153(16) -0.0001(14) -0.0008(13) 0.0016(13)
C35 0.0156(17) 0.0265(19) 0.0231(18) 0.0009(15) 0.0016(14) -0.0033(14)
C36 0.0195(18) 0.0223(18) 0.0194(17) 0.0027(14) -0.0014(14) -0.0016(15)
C37 0.0153(17) 0.0190(17) 0.0129(15) 0.0004(13) -0.0033(13) -0.0001(13)
C38 0.0152(16) 0.0195(16) 0.0151(15) 0.0027(13) -0.0001(13) 0.0004(13)
C39 0.0201(17) 0.0149(16) 0.0160(16) 0.0011(13) -0.0034(14) -0.0005(13)
N40 0.0228(16) 0.0150(14) 0.0160(14) 0.0002(12) 0.0002(12) 0.0043(12)
C41 0.0209(18) 0.0168(17) 0.0185(17) 0.0016(14) -0.0029(14) -0.0008(14)
N42 0.0180(15) 0.0191(15) 0.0165(14) 0.0046(12) -0.0010(12) -0.0004(12)
C43 0.0202(17) 0.0148(16) 0.0192(16) 0.0021(13) -0.0041(14) -0.0019(13)
C44 0.0201(18) 0.0225(18) 0.0248(18) 0.0055(14) -0.0016(14) -0.0006(15)
C45 0.0219(17) 0.0185(16) 0.025(2) 0.0048(14) -0.0078(15) -0.0021(13)
C46 0.0278(19) 0.0198(17) 0.0191(18) 0.0010(14) -0.0033(15) 0.0009(15)
C47 0.029(2) 0.0213(18) 0.0180(16) 0.0014(14) 0.0000(15) 0.0030(15)
C48 0.0232(18) 0.0228(18) 0.0200(17) 0.0026(13) 0.0009(13) 0.0001(15)
C49 0.037(2) 0.0208(18) 0.0206(18) 0.0012(15) -0.0092(16) 0.0032(16)
F50 0.149(4) 0.0363(17) 0.0338(16) -0.0150(13) -0.048(2) 0.043(2)
F51 0.0294(15) 0.064(2) 0.061(2) 0.0353(17) -0.0089(14) 0.0075(14)
F52 0.0424(15) 0.0287(13) 0.0374(14) 0.0163(12) -0.0120(12) -0.0030(12)
Ir101 0.01559(5) 0.01491(5) 0.01266(5) -0.00025(5) 0.00035(5) -0.00012(5)
N102 0.0187(14) 0.0165(14) 0.0138(13) 0.0021(11) 0.0015(11) 0.0024(12)
C103 0.0177(17) 0.0185(16) 0.0149(15) 0.0017(13) -0.0015(13) -0.0007(13)
C104 0.0190(17) 0.0199(17) 0.0205(17) 0.0021(14) 0.0043(14) 0.0043(14)
C105 0.0267(19) 0.0133(16) 0.0170(17) -0.0028(13) -0.0031(14) 0.0010(14)
C106 0.0199(17) 0.0206(17) 0.0183(17) -0.0007(13) 0.0008(13) -0.0035(14)
C107 0.0185(17) 0.0172(16) 0.0159(15) 0.0027(12) -0.0027(12) -0.0003(13)
C108 0.0205(16) 0.0209(16) 0.0081(15) 0.0025(12) 0.0013(12) 0.0011(13)
C109 0.0202(16) 0.0235(17) 0.0178(17) 0.0022(15) 0.0037(15) -0.0031(13)
C110 0.0218(18) 0.029(2) 0.0213(18) 0.0029(16) 0.0000(15) -0.0034(15)
C111 0.0222(18) 0.0273(19) 0.0169(17) 0.0018(15) 0.0057(15) 0.0015(16)
C112 0.029(2) 0.0227(18) 0.0178(17) -0.0025(14) 0.0001(15) 0.0001(15)
C113 0.0175(16) 0.0152(16) 0.0166(15) 0.0040(13) -0.0006(13) -0.0008(13)
N114 0.0158(14) 0.0166(14) 0.0184(15) -0.0018(12) 0.0040(12) -0.0010(12)
C115 0.0235(19) 0.0199(18) 0.0239(19) -0.0003(14) -0.0014(15) -0.0012(15)
C116 0.032(2) 0.0143(17) 0.032(2) -0.0037(15) 0.0091(17) -0.0001(15)
C117 0.029(2) 0.0235(19) 0.027(2) -0.0072(16) 0.0062(17) -0.0035(17)
C118 0.0252(19) 0.0244(19) 0.0199(17) -0.0062(15) 0.0019(15) -0.0045(15)
C119 0.0176(17) 0.0219(18) 0.0126(15) -0.0033(13) 0.0021(13) -0.0031(14)
C120 0.0135(16) 0.0179(17) 0.0192(17) -0.0013(13) 0.0028(13) -0.0044(13)
C121 0.0202(18) 0.032(2) 0.0157(16) -0.0034(15) -0.0037(14) -0.0011(16)
C122 0.0158(17) 0.031(2) 0.0240(19) 0.0051(16) -0.0031(14) 0.0004(15)
C123 0.0187(18) 0.0213(18) 0.0243(19) 0.0048(15) -0.0002(14) 0.0019(14)
C124 0.0177(17) 0.0203(18) 0.0204(17) -0.0018(14) 0.0036(14) -0.0016(14)
C125 0.0130(15) 0.0176(16) 0.0153(16) 0.0016(13) 0.0021(12) -0.0041(13)
N126 0.0181(14) 0.0204(15) 0.0159(13) -0.0010(12) 0.0018(12) -0.0003(12)
C127 0.0199(18) 0.0259(19) 0.0215(18) 0.0032(15) 0.0001(14) -0.0002(15)
C128 0.0178(18) 0.032(2) 0.031(2) 0.0093(17) -0.0023(16) 0.0031(16)
C129 0.0192(18) 0.032(2) 0.0208(18) 0.0044(15) -0.0048(15) 0.0029(16)
C130 0.0164(17) 0.0182(17) 0.0182(17) 0.0041(14) 0.0024(13) -0.0017(13)
C131 0.0178(17) 0.0154(16) 0.0162(16) -0.0012(13) -0.0015(14) 0.0011(13)
C132 0.0197(17) 0.0132(15) 0.0140(16) -0.0012(12) -0.0007(13) 0.0013(13)
C133 0.0182(17) 0.0155(16) 0.0166(16) -0.0034(13) 0.0017(13) 0.0011(13)
C134 0.0184(17) 0.0158(17) 0.0201(17) -0.0020(14) 0.0002(14) -0.0021(14)
C135 0.0182(16) 0.0195(16) 0.021(2) -0.0007(13) -0.0056(13) 0.0009(13)
C136 0.0172(16) 0.0126(14) 0.0197(16) -0.0013(11) -0.0035(12) 0.0010(12)
N137 0.0196(13) 0.0156(12) 0.0146(12) -0.0021(13) 0.0002(13) -0.0008(10)
C138 0.0222(18) 0.0134(15) 0.0178(16) -0.0024(13) 0.0010(14) -0.0018(13)
C139 0.0190(17) 0.0159(16) 0.0181(16) 0.0017(13) 0.0040(14) 0.0015(13)
N140 0.0193(15) 0.0191(15) 0.0213(15) 0.0037(12) -0.0013(12) 0.0002(12)
C141 0.0225(18) 0.0143(16) 0.0183(16) 0.0004(13) 0.0029(14) -0.0008(13)
N142 0.0187(15) 0.0194(15) 0.0177(14) -0.0012(12) 0.0009(12) -0.0011(12)
C143 0.0231(16) 0.0141(14) 0.0149(15) 0.0010(13) -0.0011(15) 0.0012(12)
C144 0.0182(16) 0.0199(16) 0.0226(19) 0.0012(15) 0.0009(14) -0.0011(13)
C145 0.0203(17) 0.0170(16) 0.0238(17) 0.0002(14) -0.0036(15) 0.0009(13)
C146 0.0245(18) 0.0194(17) 0.0140(15) 0.0006(13) 0.0017(14) -0.0030(14)
C147 0.0196(18) 0.030(2) 0.026(2) 0.0008(16) 0.0045(15) 0.0037(15)
C148 0.0204(18) 0.0293(19) 0.0193(18) 0.0057(14) 0.0019(13) 0.0067(15)
C149 0.030(2) 0.0187(17) 0.0175(17) 0.0018(14) 0.0037(15) 0.0012(15)
F150 0.069(2) 0.0174(12) 0.0289(13) 0.0052(10) 0.0125(13) 0.0064(12)
F151 0.0437(15) 0.0380(15) 0.0183(12) 0.0021(11) -0.0070(11) -0.0071(12)
F152 0.0304(13) 0.0493(16) 0.0296(13) 0.0152(12) 0.0082(11) 0.0022(12)
B201 0.0216(18) 0.0235(18) 0.0239(19) 0.002(2) 0.004(2) 0.0056(15)
F202 0.0268(12) 0.0369(14) 0.0402(16) -0.0018(11) 0.0005(10) 0.0078(11)
F203 0.0341(14) 0.0475(17) 0.0345(15) 0.0128(12) 0.0111(11) -0.0040(13)
F204 0.0258(13) 0.0454(16) 0.0330(14) 0.0073(12) -0.0024(11) 0.0058(11)
F205 0.0501(15) 0.0331(12) 0.0280(11) -0.0014(13) 0.0123(14) -0.0106(11)
B206 0.026(2) 0.0222(19) 0.035(2) 0.007(2) 0.003(2) 0.0022(16)
F207 0.0496(19) 0.0470(18) 0.0468(17) 0.0088(14) -0.0108(15) 0.0004(15)
F208 0.104(3) 0.0343(16) 0.054(2) -0.0051(15) 0.000(2) -0.0027(18)
F209 0.0304(14) 0.0507(17) 0.0486(19) -0.0094(13) 0.0012(12) -0.0040(12)
F210 0.0211(13) 0.085(3) 0.058(2) 0.0424(19) -0.0032(13) -0.0055(15)
C301 0.039(3) 0.038(3) 0.061(4) -0.017(2) -0.005(2) 0.006(2)
Cl302 0.0348(5) 0.0441(6) 0.0444(6) -0.0170(6) 0.0029(6) 0.0027(4)
Cl303 0.0453(6) 0.0420(6) 0.0380(7) -0.0064(5) -0.0036(5) -0.0027(5)
C304 0.044(3) 0.039(3) 0.043(3) 0.000(2) 0.007(2) 0.000(2)
Cl305 0.0428(7) 0.0565(8) 0.0587(8) -0.0194(7) 0.0059(6) -0.0002(6)
Cl306 0.0650(9) 0.0717(9) 0.0510(8) -0.0211(9) -0.0067(8) 0.0030(7)

loop_
_atom_type_symbol
_atom_type_scat_dispersion_real
_atom_type_scat_dispersion_imag
_atom_type_scat_Cromer_Mann_a1
_atom_type_scat_Cromer_Mann_b1
_atom_type_scat_Cromer_Mann_a2
_atom_type_scat_Cromer_Mann_b2
_atom_type_scat_Cromer_Mann_a3
_atom_type_scat_Cromer_Mann_b3
_atom_type_scat_Cromer_Mann_a4
_atom_type_scat_Cromer_Mann_b4
_atom_type_scat_Cromer_Mann_c
_atom_type_scat_source
C 0.0033 0.0016 2.3100 20.8439 1.0200 10.2075 1.5886 0.5687 0.8650 51.6512 0.2156 'International Tables Vol C 4.2.6.8 and 6.1.1.4'
H 0.0000 0.0000 0.4930 10.5109 0.3229 26.1257 0.1402 3.1424 0.0408 57.7998 0.0030 'International Tables Vol C 4.2.6.8 and 6.1.1.4'
B 0.0013 0.0007 2.0545 23.2185 1.3326 1.0210 1.0979 60.3498 0.7068 0.1403 -0.1932 'International Tables Vol C 4.2.6.8 and 6.1.1.4'
N 0.0061 0.0033 12.2126 0.0057 3.1322 9.8933 2.0125 28.9975 1.1663 0.5826 -11.5290 'International Tables Vol C 4.2.6.8 and 6.1.1.4'
O 0.0106 0.0060 3.0485 13.2771 2.2868 5.7011 1.5463 0.3239 0.8670 32.9089 0.2508 'International Tables Vol C 4.2.6.8 and 6.1.1.4'
F 0.0171 0.0103 3.5392 10.2825 2.6412 4.2944 1.5170 0.2615 1.0243 26.1476 0.2776 'International Tables Vol C 4.2.6.8 and 6.1.1.4'
P 0.1023 0.0942 6.4345 1.9067 4.1791 27.1570 1.7800 0.5260 1.4908 68.1645 1.1149 'International Tables Vol C 4.2.6.8 and 6.1.1.4'
Ir -1.4442 7.9887 27.3049 1.5928 16.7296 8.8655 15.6115 0.4179 5.8338 45.0011 11.4722 'International Tables Vol C 4.2.6.8 and 6.1.1.4'
Cl 0.1484 0.1585 11.4604 0.0104 7.1964 1.1662 6.2556 18.5194 1.6455 47.7784 -9.5574 'International Tables Vol C 4.2.6.8 and 6.1.1.4'

loop_
_geom_angle_atom_site_label_1
_geom_angle_atom_site_label_2
_geom_angle_atom_site_label_3
_geom_angle
_geom_angle_publ_flag
N2 Ir1 C13 80.49(13) yes
N2 Ir1 N14 173.04(12) yes
C13 Ir1 N14 93.59(13) yes
N2 Ir1 C25 96.27(13) yes
C13 Ir1 C25 93.68(13) yes
N14 Ir1 C25 80.37(13) yes
N2 Ir1 N26 89.29(11) yes
C13 Ir1 N26 94.38(12) yes
N14 Ir1 N26 94.85(11) yes
C25 Ir1 N26 170.87(12) yes
N2 Ir1 N33 96.69(11) yes
C13 Ir1 N33 171.68(13) yes
N14 Ir1 N33 89.68(11) yes
C25 Ir1 N33 94.41(12) yes
N26 Ir1 N33 77.70(11) yes
Ir1 N2 C3 125.6(3) yes
Ir1 N2 C7 115.7(2) yes
C3 N2 C7 118.7(3) yes
N2 C3 C4 123.2(4) yes
N2 C3 H31 118.3 no
C4 C3 H31 118.5 no
C3 C4 C5 118.3(4) yes
C3 C4 H41 120.8 no
C5 C4 H41 120.9 no
C4 C5 C6 119.2(4) yes
C4 C5 H51 120.7 no
C6 C5 H51 120.2 no
C5 C6 C7 119.9(4) yes
C5 C6 H61 120.0 no
C7 C6 H61 120.1 no
C6 C7 N2 120.7(4) yes
C6 C7 C8 125.6(4) yes
N2 C7 C8 113.6(3) yes
C7 C8 C9 123.2(3) yes
C7 C8 C13 115.6(3) yes
C9 C8 C13 121.2(3) yes
C8 C9 C10 120.3(4) yes
C8 C9 H91 120.0 no
C10 C9 H91 119.7 no
C9 C10 C11 119.5(4) yes
C9 C10 H101 120.3 no
C11 C10 H101 120.3 no
C10 C11 C12 120.5(4) yes
C10 C11 H111 119.8 no
C12 C11 H111 119.7 no
C11 C12 C13 121.5(4) yes
C11 C12 H121 119.0 no
C13 C12 H121 119.5 no
C8 C13 C12 116.9(3) yes
C8 C13 Ir1 113.7(3) yes
C12 C13 Ir1 129.0(3) yes
Ir1 N14 C15 124.8(3) yes
Ir1 N14 C19 116.0(2) yes
C15 N14 C19 119.2(3) yes
N14 C15 C16 122.0(4) yes
N14 C15 H151 119.2 no
C16 C15 H151 118.8 no
C15 C16 C17 119.0(4) yes
C15 C16 H161 120.4 no
C17 C16 H161 120.7 no
C16 C17 C18 119.3(4) yes
C16 C17 H171 120.1 no
C18 C17 H171 120.7 no
C17 C18 C19 119.9(4) yes
C17 C18 H181 120.0 no
C19 C18 H181 120.1 no
C18 C19 N14 120.6(4) yes
C18 C19 C20 125.8(4) yes
N14 C19 C20 113.6(3) yes
C19 C20 C21 122.4(3) yes
C19 C20 C25 115.8(3) yes
C21 C20 C25 121.6(4) yes
C20 C21 C22 119.9(4) yes
C20 C21 H211 120.1 no
C22 C21 H211 120.0 no
C21 C22 C23 119.5(4) yes
C21 C22 H221 119.9 no
C23 C22 H221 120.5 no
C22 C23 C24 120.6(4) yes
C22 C23 H231 119.5 no
C24 C23 H231 119.9 no
C23 C24 C25 121.4(4) yes
C23 C24 H241 119.1 no
C25 C24 H241 119.5 no
C20 C25 C24 116.9(3) yes
C20 C25 Ir1 114.2(3) yes
C24 C25 Ir1 128.5(3) yes
Ir1 N26 C27 127.5(2) yes
Ir1 N26 C31 114.4(2) yes
C27 N26 C31 118.1(3) yes
N26 C27 C28 123.3(3) yes
N26 C27 H271 117.9 no
C28 C27 H271 118.8 no
C27 C28 C29 119.2(3) yes
C27 C28 H281 120.5 no
C29 C28 H281 120.3 no
C28 C29 C30 118.8(3) yes
C28 C29 H291 120.4 no
C30 C29 H291 120.9 no
C29 C30 C31 118.4(3) yes
C29 C30 C39 124.2(3) yes
C31 C30 C39 117.3(3) yes
C30 C31 N26 122.2(3) yes
C30 C31 C32 120.9(3) yes
N26 C31 C32 116.9(3) yes
C31 C32 N33 116.8(3) yes
C31 C32 C37 121.5(3) yes
N33 C32 C37 121.6(3) yes
Ir1 N33 C32 114.1(2) yes
Ir1 N33 C34 126.8(3) yes
C32 N33 C34 119.1(3) yes
N33 C34 C35 121.9(3) yes
N33 C34 H341 118.8 no
C35 C34 H341 119.4 no
C34 C35 C36 120.0(3) yes
C34 C35 H351 120.2 no
C36 C35 H351 119.8 no
C35 C36 C37 119.3(3) yes
C35 C36 H361 120.6 no
C37 C36 H361 120.1 no
C32 C37 C36 118.0(3) yes
C32 C37 C38 115.0(3) yes
C36 C37 C38 127.0(3) yes
C37 C38 C39 123.8(3) yes
C37 C38 N42 131.0(3) yes
C39 C38 N42 105.2(3) yes
C30 C39 C38 121.3(3) yes
C30 C39 N40 127.1(3) yes
C38 C39 N40 111.6(3) yes
C39 N40 C41 104.2(3) yes
N40 C41 N42 113.3(3) yes
N40 C41 C43 122.5(3) yes
N42 C41 C43 124.1(3) yes
C38 N42 C41 105.7(3) yes
C38 N42 H421 127.0 no
C41 N42 H421 127.3 no
C41 C43 C44 117.7(3) yes
C41 C43 C48 122.7(3) yes
C44 C43 C48 119.6(3) yes
C43 C44 C45 120.4(4) yes
C43 C44 H441 120.3 no
C45 C44 H441 119.2 no
C44 C45 C46 119.2(4) yes
C44 C45 H451 120.4 no
C46 C45 H451 120.4 no
C45 C46 C47 121.0(4) yes
C45 C46 C49 120.3(4) yes
C47 C46 C49 118.7(4) yes
C46 C47 C48 120.1(4) yes
C46 C47 H471 119.9 no
C48 C47 H471 119.9 no
C43 C48 C47 119.6(4) yes
C43 C48 H481 120.5 no
C47 C48 H481 119.8 no
C46 C49 F50 112.6(3) yes
C46 C49 F51 113.0(4) yes
F50 C49 F51 106.6(4) yes
C46 C49 F52 112.8(3) yes
F50 C49 F52 106.3(4) yes
F51 C49 F52 105.0(3) yes
N102 Ir101 C113 80.98(14) yes
N102 Ir101 N114 173.78(12) yes
C113 Ir101 N114 95.13(13) yes
N102 Ir101 C125 94.41(13) yes
C113 Ir101 C125 90.04(14) yes
N114 Ir101 C125 80.68(14) yes
N102 Ir101 N126 88.47(12) yes
C113 Ir101 N126 94.76(13) yes
N114 Ir101 N126 96.72(12) yes
C125 Ir101 N126 174.74(13) yes
N102 Ir101 N137 95.32(12) yes
C113 Ir101 N137 171.26(13) yes
N114 Ir101 N137 89.19(12) yes
C125 Ir101 N137 98.16(13) yes
N126 Ir101 N137 77.17(12) yes
Ir101 N102 C103 125.4(3) yes
Ir101 N102 C107 115.2(2) yes
C103 N102 C107 119.3(3) yes
N102 C103 C104 122.5(3) yes
N102 C103 H1031 118.5 no
C104 C103 H1031 119.0 no
C103 C104 C105 118.9(3) yes
C103 C104 H1041 120.2 no
C105 C104 H1041 120.9 no
C104 C105 C106 118.9(3) yes
C104 C105 H1051 120.4 no
C106 C105 H1051 120.7 no
C105 C106 C107 120.5(3) yes
C105 C106 H1061 120.0 no
C107 C106 H1061 119.4 no
C106 C107 N102 119.8(3) yes
C106 C107 C108 125.9(3) yes
N102 C107 C108 114.3(3) yes
C107 C108 C109 122.8(3) yes
C107 C108 C113 115.6(3) yes
C109 C108 C113 121.6(3) yes
C108 C109 C110 120.0(4) yes
C108 C109 H1091 120.0 no
C110 C109 H1091 120.1 no
C109 C110 C111 119.2(4) yes
C109 C110 H1101 120.5 no
C111 C110 H1101 120.3 no
C110 C111 C112 120.5(4) yes
C110 C111 H1111 119.6 no
C112 C111 H1111 119.9 no
C111 C112 C113 121.7(4) yes
C111 C112 H1121 118.9 no
C113 C112 H1121 119.3 no
C108 C113 C112 117.0(3) yes
C108 C113 Ir101 113.7(3) yes
C112 C113 Ir101 129.0(3) yes
Ir101 N114 C115 124.9(3) yes
Ir101 N114 C119 115.3(2) yes
C115 N114 C119 119.7(3) yes
N114 C115 C116 121.8(4) yes
N114 C115 H1151 119.2 no
C116 C115 H1151 119.0 no
C115 C116 C117 119.0(4) yes
C115 C116 H1161 120.2 no
C117 C116 H1161 120.8 no
C116 C117 C118 119.1(4) yes
C116 C117 H1171 120.4 no
C118 C117 H1171 120.4 no
C117 C118 C119 119.8(4) yes
C117 C118 H1181 120.0 no
C119 C118 H1181 120.2 no
C118 C119 N114 120.2(4) yes
C118 C119 C120 125.2(3) yes
N114 C119 C120 114.5(3) yes
C119 C120 C121 124.1(3) yes
C119 C120 C125 114.6(3) yes
C121 C120 C125 121.2(3) yes
C120 C121 C122 120.7(4) yes
C120 C121 H1211 119.8 no
C122 C121 H1211 119.5 no
C121 C122 C123 119.2(4) yes
C121 C122 H1221 120.7 no
C123 C122 H1221 120.2 no
C122 C123 C124 120.4(4) yes
C122 C123 H1231 119.3 no
C124 C123 H1231 120.3 no
C123 C124 C125 121.6(4) yes
C123 C124 H1241 118.9 no
C125 C124 H1241 119.5 no
C120 C125 C124 116.8(3) yes
C120 C125 Ir101 114.5(3) yes
C124 C125 Ir101 128.7(3) yes
Ir101 N126 C127 126.7(3) yes
Ir101 N126 C131 114.9(2) yes
C127 N126 C131 118.3(3) yes
N126 C127 C128 122.5(4) yes
N126 C127 H1271 118.8 no
C128 C127 H1271 118.7 no
C127 C128 C129 120.0(4) yes
C127 C128 H1281 120.2 no
C129 C128 H1281 119.7 no
C128 C129 C130 118.4(4) yes
C128 C129 H1291 120.8 no
C130 C129 H1291 120.7 no
C129 C130 C131 118.8(3) yes
C129 C130 C139 125.3(3) yes
C131 C130 C139 115.9(3) yes
C130 C131 N126 122.0(3) yes
C130 C131 C132 121.0(3) yes
N126 C131 C132 117.0(3) yes
C131 C132 C133 121.9(3) yes
C131 C132 N137 116.4(3) yes
C133 C132 N137 121.7(3) yes
C132 C133 C134 118.3(3) yes
C132 C133 C138 116.8(3) yes
C134 C133 C138 124.9(3) yes
C133 C134 C135 119.2(3) yes
C133 C134 H1341 120.3 no
C135 C134 H1341 120.5 no
C134 C135 C136 120.0(3) yes
C134 C135 H1351 120.2 no
C136 C135 H1351 119.9 no
C135 C136 N137 122.4(3) yes
C135 C136 H1361 119.2 no
N137 C136 H1361 118.4 no
Ir101 N137 C132 114.4(2) yes
Ir101 N137 C136 127.1(3) yes
C132 N137 C136 118.4(3) yes
C133 C138 C139 119.7(3) yes
C133 C138 N142 129.0(3) yes
C139 C138 N142 111.3(3) yes
C130 C139 C138 124.7(3) yes
C130 C139 N140 130.4(3) yes
C138 C139 N140 104.9(3) yes
C139 N140 C141 107.0(3) yes
C139 N140 H1401 126.6 no
C141 N140 H1401 126.4 no
N140 C141 N142 112.4(3) yes
N140 C141 C143 121.3(3) yes
N142 C141 C143 126.3(3) yes
C138 N142 C141 104.4(3) yes
C141 C143 C144 121.4(3) yes
C141 C143 C148 120.0(3) yes
C144 C143 C148 118.5(3) yes
C143 C144 C145 120.8(3) yes
C143 C144 H1441 119.9 no
C145 C144 H1441 119.2 no
C144 C145 C146 119.5(3) yes
C144 C145 H1451 120.3 no
C146 C145 H1451 120.2 no
C145 C146 C147 120.5(3) yes
C145 C146 C149 118.2(3) yes
C147 C146 C149 121.3(4) yes
C146 C147 C148 119.7(4) yes
C146 C147 H1471 120.3 no
C148 C147 H1471 120.0 no
C143 C148 C147 120.8(4) yes
C143 C148 H1481 119.3 no
C147 C148 H1481 119.9 no
C146 C149 F150 111.8(3) yes
C146 C149 F151 112.2(3) yes
F150 C149 F151 105.0(3) yes
C146 C149 F152 113.1(3) yes
F150 C149 F152 107.3(3) yes
F151 C149 F152 106.9(3) yes
F202 B201 F203 109.7(4) yes
F202 B201 F204 108.9(4) yes
F203 B201 F204 110.9(3) yes
F202 B201 F205 108.1(3) yes
F203 B201 F205 109.4(4) yes
F204 B201 F205 109.8(4) yes
F207 B206 F208 109.9(4) yes
F207 B206 F209 105.5(4) yes
F208 B206 F209 108.8(4) yes
F207 B206 F210 107.6(4) yes
F208 B206 F210 117.3(5) yes
F209 B206 F210 107.1(4) yes
Cl302 C301 Cl303 111.0(3) yes
Cl302 C301 H3011 108.7 no
Cl303 C301 H3011 108.9 no
Cl302 C301 H3012 109.5 no
Cl303 C301 H3012 109.0 no
H3011 C301 H3012 109.8 no
Cl305 C304 Cl306 111.3(3) yes
Cl305 C304 H3041 110.2 no
Cl306 C304 H3041 109.9 no
Cl305 C304 H3042 108.3 no
Cl306 C304 H3042 107.6 no
H3041 C304 H3042 109.5 no

loop_
_geom_bond_atom_site_label_1
_geom_bond_atom_site_label_2
_geom_bond_distance
_geom_bond_publ_flag
Ir1 N2 2.054(3) yes
Ir1 C13 2.014(3) yes
Ir1 N14 2.056(3) yes
Ir1 C25 2.008(4) yes
Ir1 N26 2.135(3) yes
Ir1 N33 2.154(3) yes
N2 C3 1.337(5) yes
N2 C7 1.371(5) yes
C3 C4 1.388(5) yes
C3 H31 0.926 no
C4 C5 1.383(6) yes
C4 H41 0.930 no
C5 C6 1.392(6) yes
C5 H51 0.932 no
C6 C7 1.385(5) yes
C6 H61 0.933 no
C7 C8 1.464(5) yes
C8 C9 1.402(5) yes
C8 C13 1.420(5) yes
C9 C10 1.385(6) yes
C9 H91 0.930 no
C10 C11 1.389(6) yes
C10 H101 0.932 no
C11 C12 1.399(5) yes
C11 H111 0.931 no
C12 C13 1.399(5) yes
C12 H121 0.932 no
N14 C15 1.350(5) yes
N14 C19 1.361(5) yes
C15 C16 1.387(5) yes
C15 H151 0.930 no
C16 C17 1.378(6) yes
C16 H161 0.925 no
C17 C18 1.383(6) yes
C17 H171 0.927 no
C18 C19 1.390(5) yes
C18 H181 0.926 no
C19 C20 1.461(5) yes
C20 C21 1.402(5) yes
C20 C25 1.416(5) yes
C21 C22 1.382(6) yes
C21 H211 0.929 no
C22 C23 1.395(6) yes
C22 H221 0.928 no
C23 C24 1.393(5) yes
C23 H231 0.926 no
C24 C25 1.399(5) yes
C24 H241 0.927 no
N26 C27 1.327(4) yes
N26 C31 1.368(5) yes
C27 C28 1.396(5) yes
C27 H271 0.931 no
C28 C29 1.381(5) yes
C28 H281 0.928 no
C29 C30 1.408(5) yes
C29 H291 0.927 no
C30 C31 1.402(5) yes
C30 C39 1.424(5) yes
C31 C32 1.456(5) yes
C32 N33 1.361(5) yes
C32 C37 1.421(5) yes
N33 C34 1.336(5) yes
C34 C35 1.403(5) yes
C34 H341 0.934 no
C35 C36 1.370(5) yes
C35 H351 0.932 no
C36 C37 1.400(5) yes
C36 H361 0.922 no
C37 C38 1.429(5) yes
C38 C39 1.383(5) yes
C38 N42 1.388(5) yes
C39 N40 1.376(5) yes
N40 C41 1.314(5) yes
C41 N42 1.381(5) yes
C41 C43 1.468(5) yes
N42 H421 0.870 no
C43 C44 1.402(5) yes
C43 C48 1.404(5) yes
C44 C45 1.389(5) yes
C44 H441 0.933 no
C45 C46 1.387(5) yes
C45 H451 0.929 no
C46 C47 1.390(6) yes
C46 C49 1.496(5) yes
C47 C48 1.384(5) yes
C47 H471 0.925 no
C48 H481 0.933 no
C49 F50 1.320(5) yes
C49 F51 1.342(5) yes
C49 F52 1.336(5) yes
Ir101 N102 2.046(3) yes
Ir101 C113 2.012(4) yes
Ir101 N114 2.051(3) yes
Ir101 C125 2.012(4) yes
Ir101 N126 2.141(3) yes
Ir101 N137 2.151(3) yes
N102 C103 1.341(5) yes
N102 C107 1.367(5) yes
C103 C104 1.385(5) yes
C103 H1031 0.928 no
C104 C105 1.384(5) yes
C104 H1041 0.929 no
C105 C106 1.377(5) yes
C105 H1051 0.930 no
C106 C107 1.397(5) yes
C106 H1061 0.926 no
C107 C108 1.459(5) yes
C108 C109 1.407(5) yes
C108 C113 1.415(5) yes
C109 C110 1.392(5) yes
C109 H1091 0.933 no
C110 C111 1.398(6) yes
C110 H1101 0.930 no
C111 C112 1.398(6) yes
C111 H1111 0.927 no
C112 C113 1.399(5) yes
C112 H1121 0.930 no
N114 C115 1.339(5) yes
N114 C119 1.367(5) yes
C115 C116 1.394(5) yes
C115 H1151 0.933 no
C116 C117 1.389(6) yes
C116 H1161 0.930 no
C117 C118 1.381(6) yes
C117 H1171 0.930 no
C118 C119 1.398(5) yes
C118 H1181 0.929 no
C119 C120 1.467(5) yes
C120 C121 1.395(5) yes
C120 C125 1.422(5) yes
C121 C122 1.375(6) yes
C121 H1211 0.931 no
C122 C123 1.400(6) yes
C122 H1221 0.929 no
C123 C124 1.394(5) yes
C123 H1231 0.930 no
C124 C125 1.399(5) yes
C124 H1241 0.926 no
N126 C127 1.339(5) yes
N126 C131 1.360(5) yes
C127 C128 1.401(6) yes
C127 H1271 0.930 no
C128 C129 1.367(6) yes
C128 H1281 0.932 no
C129 C130 1.409(5) yes
C129 H1291 0.929 no
C130 C131 1.407(5) yes
C130 C139 1.423(5) yes
C131 C132 1.448(5) yes
C132 C133 1.416(5) yes
C132 N137 1.374(5) yes
C133 C134 1.399(5) yes
C133 C138 1.444(5) yes
C134 C135 1.374(5) yes
C134 H1341 0.931 no
C135 C136 1.399(5) yes
C135 H1351 0.929 no
C136 N137 1.340(4) yes
C136 H1361 0.930 no
C138 C139 1.395(5) yes
C138 N142 1.376(5) yes
C139 N140 1.379(5) yes
N140 C141 1.377(5) yes
N140 H1401 0.874 no
C141 N142 1.331(5) yes
C141 C143 1.463(5) yes
C143 C144 1.404(5) yes
C143 C148 1.399(5) yes
C144 C145 1.382(5) yes
C144 H1441 0.928 no
C145 C146 1.407(5) yes
C145 H1451 0.936 no
C146 C147 1.376(6) yes
C146 C149 1.509(5) yes
C147 C148 1.395(5) yes
C147 H1471 0.929 no
C148 H1481 0.928 no
C149 F150 1.344(4) yes
C149 F151 1.337(5) yes
C149 F152 1.326(5) yes
B201 F202 1.388(5) yes
B201 F203 1.398(6) yes
B201 F204 1.388(6) yes
B201 F205 1.392(5) yes
B206 F207 1.427(6) yes
B206 F208 1.350(6) yes
B206 F209 1.407(5) yes
B206 F210 1.349(6) yes
C301 Cl302 1.770(5) yes
C301 Cl303 1.776(5) yes
C301 H3011 0.971 no
C301 H3012 0.970 no
C304 Cl305 1.753(6) yes
C304 Cl306 1.757(6) yes
C304 H3041 0.972 no
C304 H3042 0.969 no

loop_
_oxford_twin_element_scale_factors
0.060(3)
0.940(3)
